data_4514249
loop_
_publ_author_name
'Peng, Xie-Xue'
'Wei, Dian'
'Han, Wen-Jun'
'Chen, Fei'
'Yu, Wei'
'Han, Bing'

_publ_section_title
;
 Dioxygen Activation via Cu-Catalyzed Cascade Radical Reaction: An
 Approach to Isoxazoline/Cyclic Nitrone-Featured \a-Ketols
;
_journal_issue 11
_journal_name_full 'ACS Catalysis'
_journal_page_first 7830
_journal_paper_doi 10.1021/acscatal.7b03078
_journal_volume 7
_journal_year 2017
_chemical_absolute_configuration unk
_chemical_formula_moiety 'C18 H17 N O3'
_chemical_formula_sum 'C18 H17 N O3'
_chemical_formula_weight 295.33
_chemical_name_systematic
;
 ? 
;
_space_group_crystal_system trigonal
_space_group_IT_number 145
_space_group_name_Hall 'P 32'
_space_group_name_H-M_alt 'P 32'
_symmetry_space_group_name_Hall 'P 32'
_symmetry_space_group_name_H-M 'P 32'
_atom_sites_solution_hydrogens geom
_atom_sites_solution_primary direct
_atom_sites_solution_secondary difmap
_audit_creation_date 2015-12-23
_audit_creation_method
;
Olex2 1.2
(compiled 2015.09.30 svn.r3233 for OlexSys, GUI svn.r5103)
;
_cell_angle_alpha 90.00
_cell_angle_beta 90.00
_cell_angle_gamma 120.00
_cell_formula_units_Z 3
_cell_length_a 10.8566(8)
_cell_length_b 10.8566(8)
_cell_length_c 11.4924(8)
_cell_measurement_reflns_used 617
_cell_measurement_temperature 273.77(10)
_cell_measurement_theta_max 21.3300
_cell_measurement_theta_min 4.1480
_cell_volume 1173.08(15)
_computing_cell_refinement
;
CrysAlisPro, Agilent Technologies,
Version 1.171.37.35 (release 13-08-2014 CrysAlis171 .NET)
(compiled Aug 13 2014,18:06:01)
;
_computing_data_collection
;
CrysAlisPro, Agilent Technologies,
Version 1.171.37.35 (release 13-08-2014 CrysAlis171 .NET)
(compiled Aug 13 2014,18:06:01)
;
_computing_data_reduction
;
CrysAlisPro, Agilent Technologies,
Version 1.171.37.35 (release 13-08-2014 CrysAlis171 .NET)
(compiled Aug 13 2014,18:06:01)
;
_computing_molecular_graphics 'Olex2 (Dolomanov et al., 2009)'
_computing_publication_material 'Olex2 (Dolomanov et al., 2009)'
_computing_structure_refinement 'ShelXL (Sheldrick, 2015)'
_computing_structure_solution 'ShelXS (Sheldrick, 2008)'
_diffrn_ambient_environment air
_diffrn_ambient_temperature 273.77(10)
_diffrn_detector 'CCD plate'
_diffrn_detector_area_resol_mean 16.0733
_diffrn_detector_type Eos
_diffrn_measured_fraction_theta_full 0.998
_diffrn_measured_fraction_theta_max 0.998
_diffrn_measurement_details
;
#__ type_ start__ end____ width___ exp.time_
  1 omega   -3.00   23.00   1.0000    6.0000
omega____ theta____ kappa____ phi______ frames
    -      -16.9916  -99.0000  -60.0000 26

#__ type_ start__ end____ width___ exp.time_
  2 omega  -48.00   39.00   1.0000    6.0000
omega____ theta____ kappa____ phi______ frames
    -       20.8979  -77.0000  -60.0000 87
;
_diffrn_measurement_device 'four-circle diffractometer'
_diffrn_measurement_device_type 'SuperNova, Dual, Cu at zero, Eos'
_diffrn_measurement_method '\w scans'
_diffrn_orient_matrix_UB_11 0.0349679000
_diffrn_orient_matrix_UB_12 0.0745230000
_diffrn_orient_matrix_UB_13 0.0092716000
_diffrn_orient_matrix_UB_21 0.0661561000
_diffrn_orient_matrix_UB_22 0.0019653000
_diffrn_orient_matrix_UB_23 0.0040722000
_diffrn_orient_matrix_UB_31 0.0097420000
_diffrn_orient_matrix_UB_32 0.0114468000
_diffrn_orient_matrix_UB_33 -0.0608941000
_diffrn_radiation_monochromator mirror
_diffrn_radiation_probe x-ray
_diffrn_radiation_type MoK\a
_diffrn_radiation_wavelength 0.71073
_diffrn_reflns_av_R_equivalents 0.0203
_diffrn_reflns_av_unetI/netI 0.0612
_diffrn_reflns_limit_h_max 3
_diffrn_reflns_limit_h_min -13
_diffrn_reflns_limit_k_max 13
_diffrn_reflns_limit_k_min -11
_diffrn_reflns_limit_l_max 14
_diffrn_reflns_limit_l_min -13
_diffrn_reflns_number 2399
_diffrn_reflns_theta_full 26.02
_diffrn_reflns_theta_max 26.02
_diffrn_reflns_theta_min 3.75
_diffrn_source 'SuperNova (Mo) X-ray Source'
_exptl_absorpt_coefficient_mu 0.086
_exptl_absorpt_correction_T_max 1.00000
_exptl_absorpt_correction_T_min 0.93242
_exptl_absorpt_correction_type multi-scan
_exptl_absorpt_process_details
;
CrysAlisPro, Agilent Technologies,
Version 1.171.37.35 (release 13-08-2014 CrysAlis171 .NET)
(compiled Aug 13 2014,18:06:01)
Empirical absorption correction using spherical harmonics,
 implemented in SCALE3 ABSPACK scaling algorithm.
;
_exptl_crystal_colour 'clear light colourless'
_exptl_crystal_colour_lustre clear
_exptl_crystal_colour_modifier light
_exptl_crystal_colour_primary colourless
_exptl_crystal_density_diffrn 1.254
_exptl_crystal_density_method 'not measured'
_exptl_crystal_description block
_exptl_crystal_F_000 468
_exptl_crystal_size_max 0.22
_exptl_crystal_size_mid 0.17
_exptl_crystal_size_min 0.14
_refine_diff_density_max 0.174
_refine_diff_density_min -0.187
_refine_diff_density_rms 0.046
_refine_ls_abs_structure_details 'Flack H D (1983), Acta Cryst. A39, 876-881'
_refine_ls_abs_structure_Flack -2(2)
_refine_ls_extinction_method none
_refine_ls_goodness_of_fit_ref 1.088
_refine_ls_hydrogen_treatment constr
_refine_ls_matrix_type full
_refine_ls_number_parameters 202
_refine_ls_number_reflns 2046
_refine_ls_number_restraints 1
_refine_ls_restrained_S_all 1.087
_refine_ls_R_factor_all 0.0767
_refine_ls_R_factor_gt 0.0538
_refine_ls_shift/su_max 0.000
_refine_ls_shift/su_mean 0.000
_refine_ls_structure_factor_coef Fsqd
_refine_ls_weighting_details 'calc w=1/[\s^2^(Fo^2^)+(0.0373P)^2^+0.0378P] where P=(Fo^2^+2Fc^2^)/3'
_refine_ls_weighting_scheme calc
_refine_ls_wR_factor_gt 0.1017
_refine_ls_wR_factor_ref 0.1193
_reflns_number_gt 1519
_reflns_number_total 2046
_reflns_threshold_expression >2sigma(I)
_cod_data_source_file cs7b03078_si_002.cif
_cod_data_source_block pengxx_1223
_cod_depositor_comments 'Adding full bibliography for 4514247--4514249.cif.'
_cod_database_code 4514249
_reflns_odcompleteness_completeness 99.75
_reflns_odcompleteness_iscentric 1
_reflns_odcompleteness_theta 26.32
_olex2_refinement_description
;
1. Fixed Uiso
 At 1.2 times of:
  All C(H) groups
 At 1.5 times of:
  All C(H,H,H) groups, All O(H) groups
2.a Aromatic/amide H refined with riding coordinates:
 C1(H1), C2(H2A), C3(H3), C4(H4), C5(H5), C12(H12), C13(H13), C14(H14),
 C15(H15), C16(H16)
2.b Idealised Me refined as rotating group:
 C17(H17A,H17B,H17C), C18(H18A,H18B,H18C)
2.c Idealised tetrahedral OH refined as rotating group:
 O2(H2)
;
_olex2_date_sample_data_collection 2015-12-23
_olex2_submission_special_instructions 'No special instructions were received'

loop_
_space_group_symop_id
_space_group_symop_operation_xyz
1 'x, y, z'
2 '-y, x-y, z+2/3'
3 '-x+y, -x, z+1/3'

loop_
_atom_site_label
_atom_site_type_symbol
_atom_site_fract_x
_atom_site_fract_y
_atom_site_fract_z
_atom_site_U_iso_or_equiv
_atom_site_adp_type
_atom_site_occupancy
_atom_site_calc_flag
_atom_site_refinement_flags_posn
O1 O -0.3014(3) -0.5115(3) -0.1085(4) 0.0875(12) Uani 1 d .
O2 O -0.1769(3) -0.2180(3) -0.2113(2) 0.0553(8) Uani 1 d .
H2 H -0.1046 -0.1419 -0.2245 0.083 Uiso 1 calc GR
O3 O -0.1792(3) -0.1645(3) -0.0156(2) 0.0507(7) Uani 1 d .
N1 N -0.0365(3) -0.0607(3) 0.0160(3) 0.0486(8) Uani 1 d .
C1 C -0.5569(5) -0.5489(4) -0.0241(4) 0.0579(12) Uani 1 d .
H1 H -0.5401 -0.6245 -0.0153 0.070 Uiso 1 calc R
C2 C -0.6904(5) -0.5689(6) -0.0031(4) 0.0715(14) Uani 1 d .
H2A H -0.7631 -0.6576 0.0207 0.086 Uiso 1 calc R
C3 C -0.7168(5) -0.4589(7) -0.0170(4) 0.0783(15) Uani 1 d .
H3 H -0.8076 -0.4732 -0.0041 0.094 Uiso 1 calc R
C4 C -0.6085(5) -0.3274(6) -0.0500(4) 0.0723(14) Uani 1 d .
H4 H -0.6264 -0.2526 -0.0590 0.087 Uiso 1 calc R
C5 C -0.4732(4) -0.3048(5) -0.0701(3) 0.0557(11) Uani 1 d .
H5 H -0.4002 -0.2150 -0.0912 0.067 Uiso 1 calc R
C6 C -0.4466(4) -0.4164(4) -0.0586(3) 0.0446(9) Uani 1 d .
C7 C -0.3081(4) -0.4058(5) -0.0868(3) 0.0517(11) Uani 1 d .
C8 C -0.1717(4) -0.2617(4) -0.0982(3) 0.0439(9) Uani 1 d .
C9 C -0.0312(4) -0.2550(4) -0.0654(3) 0.0433(9) Uani 1 d .
C10 C 0.0468(4) -0.1066(4) -0.0149(3) 0.0447(9) Uani 1 d .
C11 C 0.1990(4) -0.0209(4) 0.0160(3) 0.0483(10) Uani 1 d .
C12 C 0.3053(5) 0.0090(5) -0.0639(4) 0.0616(12) Uani 1 d .
H12 H 0.2822 -0.0279 -0.1388 0.074 Uiso 1 calc R
C13 C 0.4463(5) 0.0939(5) -0.0323(5) 0.0785(15) Uani 1 d .
H13 H 0.5174 0.1139 -0.0866 0.094 Uiso 1 calc R
C14 C 0.4828(6) 0.1489(6) 0.0776(6) 0.0845(17) Uani 1 d .
H14 H 0.5779 0.2062 0.0978 0.101 Uiso 1 calc R
C15 C 0.3774(7) 0.1183(6) 0.1577(5) 0.0881(19) Uani 1 d .
H15 H 0.4015 0.1548 0.2327 0.106 Uiso 1 calc R
C16 C 0.2348(5) 0.0331(5) 0.1278(4) 0.0682(13) Uani 1 d .
H16 H 0.1640 0.0127 0.1825 0.082 Uiso 1 calc R
C17 C 0.0396(4) -0.2875(5) -0.1667(3) 0.0537(11) Uani 1 d .
H17A H 0.0612 -0.2191 -0.2276 0.081 Uiso 1 calc GR
H17B H -0.0238 -0.3812 -0.1959 0.081 Uiso 1 calc GR
H17C H 0.1259 -0.2824 -0.1402 0.081 Uiso 1 calc GR
C18 C -0.0487(5) -0.3535(5) 0.0377(4) 0.0665(13) Uani 1 d .
H18A H 0.0429 -0.3255 0.0705 0.100 Uiso 1 calc GR
H18B H -0.0916 -0.4500 0.0108 0.100 Uiso 1 calc GR
H18C H -0.1082 -0.3463 0.0959 0.100 Uiso 1 calc GR

loop_
_atom_site_aniso_label
_atom_site_aniso_U_11
_atom_site_aniso_U_22
_atom_site_aniso_U_33
_atom_site_aniso_U_23
_atom_site_aniso_U_13
_atom_site_aniso_U_12
O1 0.057(2) 0.048(2) 0.146(3) -0.022(2) 0.030(2) 0.0173(17)
O2 0.0469(18) 0.0611(19) 0.0503(16) 0.0059(14) -0.0011(14) 0.0214(15)
O3 0.0439(16) 0.0461(16) 0.0623(16) -0.0152(14) 0.0000(13) 0.0226(13)
N1 0.044(2) 0.0445(19) 0.054(2) -0.0126(16) -0.0047(15) 0.0192(16)
C1 0.052(3) 0.045(2) 0.063(3) -0.002(2) 0.010(2) 0.015(2)
C2 0.048(3) 0.076(4) 0.067(3) 0.004(3) 0.017(2) 0.013(3)
C3 0.046(3) 0.101(5) 0.082(4) -0.007(3) 0.006(3) 0.032(3)
C4 0.060(3) 0.084(4) 0.085(4) 0.003(3) -0.007(3) 0.045(3)
C5 0.047(3) 0.057(3) 0.057(3) 0.005(2) 0.001(2) 0.021(2)
C6 0.043(2) 0.049(2) 0.0371(18) -0.0027(17) -0.0002(17) 0.020(2)
C7 0.053(3) 0.042(2) 0.055(2) -0.005(2) 0.008(2) 0.020(2)
C8 0.048(2) 0.040(2) 0.045(2) -0.0022(18) 0.0047(18) 0.023(2)
C9 0.044(2) 0.037(2) 0.048(2) 0.0015(17) 0.0046(19) 0.0195(19)
C10 0.045(2) 0.049(2) 0.042(2) -0.0027(19) -0.0026(18) 0.024(2)
C11 0.047(2) 0.045(2) 0.053(2) -0.0016(19) -0.011(2) 0.023(2)
C12 0.049(3) 0.066(3) 0.069(3) 0.002(2) -0.005(2) 0.028(2)
C13 0.054(3) 0.074(4) 0.111(4) -0.001(3) -0.014(3) 0.035(3)
C14 0.056(3) 0.060(3) 0.134(5) -0.007(3) -0.040(4) 0.026(3)
C15 0.089(4) 0.071(4) 0.100(4) -0.026(3) -0.045(4) 0.036(3)
C16 0.068(3) 0.067(3) 0.069(3) -0.013(3) -0.017(3) 0.033(3)
C17 0.051(3) 0.051(3) 0.060(3) -0.007(2) 0.004(2) 0.026(2)
C18 0.079(3) 0.070(3) 0.060(3) 0.017(2) 0.011(2) 0.045(3)

loop_
_atom_type_symbol
_atom_type_description
_atom_type_scat_dispersion_real
_atom_type_scat_dispersion_imag
_atom_type_scat_source
C C 0.0033 0.0016 'International Tables Vol C Tables 4.2.6.8 and 6.1.1.4'
H H 0.0000 0.0000 'International Tables Vol C Tables 4.2.6.8 and 6.1.1.4'
N N 0.0061 0.0033 'International Tables Vol C Tables 4.2.6.8 and 6.1.1.4'
O O 0.0106 0.0060 'International Tables Vol C Tables 4.2.6.8 and 6.1.1.4'

loop_
_geom_angle_atom_site_label_1
_geom_angle_atom_site_label_2
_geom_angle_atom_site_label_3
_geom_angle
C8 O2 H2 109.5
N1 O3 C8 107.7(3)
C10 N1 O3 108.6(3)
C2 C1 H1 119.8
C2 C1 C6 120.4(5)
C6 C1 H1 119.8
C1 C2 H2A 119.8
C3 C2 C1 120.4(5)
C3 C2 H2A 119.8
C2 C3 H3 120.2
C2 C3 C4 119.7(5)
C4 C3 H3 120.2
C3 C4 H4 119.6
C3 C4 C5 120.8(5)
C5 C4 H4 119.6
C4 C5 H5 120.1
C4 C5 C6 119.8(4)
C6 C5 H5 120.1
C1 C6 C7 117.1(4)
C5 C6 C1 118.9(4)
C5 C6 C7 123.9(4)
O1 C7 C6 120.6(4)
O1 C7 C8 117.8(4)
C6 C7 C8 121.5(4)
O2 C8 O3 109.6(3)
O2 C8 C7 104.1(3)
O2 C8 C9 114.9(3)
O3 C8 C7 108.0(3)
O3 C8 C9 102.8(3)
C7 C8 C9 117.2(3)
C8 C9 C18 112.3(3)
C10 C9 C8 99.1(3)
C10 C9 C17 117.4(3)
C10 C9 C18 104.7(3)
C17 C9 C8 113.8(3)
C17 C9 C18 109.1(3)
N1 C10 C9 113.1(3)
N1 C10 C11 118.2(3)
C11 C10 C9 128.1(3)
C12 C11 C10 121.9(4)
C12 C11 C16 119.5(4)
C16 C11 C10 118.6(4)
C11 C12 H12 120.0
C11 C12 C13 119.9(5)
C13 C12 H12 120.0
C12 C13 H13 119.5
C14 C13 C12 121.1(6)
C14 C13 H13 119.5
C13 C14 H14 120.4
C13 C14 C15 119.2(5)
C15 C14 H14 120.4
C14 C15 H15 119.7
C14 C15 C16 120.7(5)
C16 C15 H15 119.7
C11 C16 C15 119.6(5)
C11 C16 H16 120.2
C15 C16 H16 120.2
C9 C17 H17A 109.5
C9 C17 H17B 109.5
C9 C17 H17C 109.5
H17A C17 H17B 109.5
H17A C17 H17C 109.5
H17B C17 H17C 109.5
C9 C18 H18A 109.5
C9 C18 H18B 109.5
C9 C18 H18C 109.5
H18A C18 H18B 109.5
H18A C18 H18C 109.5
H18B C18 H18C 109.5

loop_
_geom_bond_atom_site_label_1
_geom_bond_atom_site_label_2
_geom_bond_distance
O1 C7 1.211(5)
O2 H2 0.8200
O2 C8 1.395(4)
O3 N1 1.434(4)
O3 C8 1.452(4)
N1 C10 1.282(5)
C1 H1 0.9300
C1 C2 1.375(7)
C1 C6 1.392(6)
C2 H2A 0.9300
C2 C3 1.370(7)
C3 H3 0.9300
C3 C4 1.373(7)
C4 H4 0.9300
C4 C5 1.383(6)
C5 H5 0.9300
C5 C6 1.384(5)
C6 C7 1.486(5)
C7 C8 1.530(6)
C8 C9 1.537(5)
C9 C10 1.511(5)
C9 C17 1.530(5)
C9 C18 1.543(5)
C10 C11 1.478(5)
C11 C12 1.380(6)
C11 C16 1.385(6)
C12 H12 0.9300
C12 C13 1.383(6)
C13 H13 0.9300
C13 C14 1.368(8)
C14 H14 0.9300
C14 C15 1.375(8)
C15 H15 0.9300
C15 C16 1.392(7)
C16 H16 0.9300
C17 H17A 0.9600
C17 H17B 0.9600
C17 H17C 0.9600
C18 H18A 0.9600
C18 H18B 0.9600
C18 H18C 0.9600

loop_
_geom_torsion_atom_site_label_1
_geom_torsion_atom_site_label_2
_geom_torsion_atom_site_label_3
_geom_torsion_atom_site_label_4
_geom_torsion
O1 C7 C8 O2 93.2(5)
O1 C7 C8 O3 -150.3(4)
O1 C7 C8 C9 -34.9(6)
O2 C8 C9 C10 91.6(3)
O2 C8 C9 C17 -33.8(4)
O2 C8 C9 C18 -158.3(3)
O3 N1 C10 C9 -3.9(4)
O3 N1 C10 C11 -176.0(3)
O3 C8 C9 C10 -27.4(3)
O3 C8 C9 C17 -152.7(3)
O3 C8 C9 C18 82.7(4)
N1 O3 C8 O2 -95.0(3)
N1 O3 C8 C7 152.1(3)
N1 O3 C8 C9 27.6(4)
N1 C10 C11 C12 -133.3(4)
N1 C10 C11 C16 45.3(5)
C1 C2 C3 C4 -1.2(8)
C1 C6 C7 O1 18.8(6)
C1 C6 C7 C8 -165.7(4)
C2 C1 C6 C5 0.7(6)
C2 C1 C6 C7 -176.2(4)
C2 C3 C4 C5 0.4(8)
C3 C4 C5 C6 1.0(7)
C4 C5 C6 C1 -1.6(6)
C4 C5 C6 C7 175.2(4)
C5 C6 C7 O1 -158.0(5)
C5 C6 C7 C8 17.5(6)
C6 C1 C2 C3 0.7(7)
C6 C7 C8 O2 -82.4(4)
C6 C7 C8 O3 34.1(5)
C6 C7 C8 C9 149.5(4)
C7 C8 C9 C10 -145.6(3)
C7 C8 C9 C17 89.0(4)
C7 C8 C9 C18 -35.6(5)
C8 O3 N1 C10 -15.8(4)
C8 C9 C10 N1 20.2(4)
C8 C9 C10 C11 -168.6(4)
C9 C10 C11 C12 55.9(6)
C9 C10 C11 C16 -125.5(4)
C10 C11 C12 C13 177.7(4)
C10 C11 C16 C15 -177.8(4)
C11 C12 C13 C14 0.3(7)
C12 C11 C16 C15 0.8(7)
C12 C13 C14 C15 0.3(8)
C13 C14 C15 C16 -0.4(8)
C14 C15 C16 C11 -0.2(8)
C16 C11 C12 C13 -0.8(6)
C17 C9 C10 N1 143.1(4)
C17 C9 C10 C11 -45.7(6)
C18 C9 C10 N1 -95.8(4)
C18 C9 C10 C11 75.3(5)
